data_4512718
loop_
_publ_author_name
'Mirzaei, Masoud'
'Eshtiagh-Hosseini, Hossein'
'Bolouri, Zahra'
'Rahmati, Zahra'
'Esmaeilzadeh, Atefeh'
'Hassanpoor, Azam'
'Bauza, Antonio'
'Ballester, Pablo'
'Barcel\'o-Oliver, Miquel'
'Mague, Joel T.'
'Notash, Behrouz'
'Frontera, Antonio'

_publ_section_title
;
 Rationalization of Noncovalent Interactions within Six New
 MII/8-Aminoquinoline Supramolecular Complexes (MII= Mn, Cu, and Cd): A
 Combined Experimental and Theoretical DFT Study
;
_journal_issue 3
_journal_name_full 'Crystal Growth &amp; Design'
_journal_page_first 1351
_journal_paper_doi 10.1021/cg501752e
_journal_volume 15
_journal_year 2015
_chemical_formula_sum 'C18 H18 Cu N6 O7'
_chemical_formula_weight 493.92
_chemical_name_systematic
; 
 ? 
;
_space_group_IT_number 14
_symmetry_cell_setting monoclinic
_symmetry_space_group_name_Hall '-P 2ybc'
_symmetry_space_group_name_H-M 'P 1 21/c 1'
_atom_sites_solution_hydrogens geom
_atom_sites_solution_primary direct
_atom_sites_solution_secondary difmap
_audit_creation_method SHELXL-97
_cell_angle_alpha 90.00
_cell_angle_beta 91.875(8)
_cell_angle_gamma 90.00
_cell_formula_units_Z 4
_cell_length_a 16.279(4)
_cell_length_b 14.820(3)
_cell_length_c 7.9174(15)
_cell_measurement_reflns_used 440
_cell_measurement_temperature 100(2)
_cell_measurement_theta_max 24.20
_cell_measurement_theta_min 2.75
_cell_volume 1909.1(7)
_computing_cell_refinement 'Bruker APEX2 v2011.4-0'
_computing_data_collection 'Bruker APEX2 v2011.4-0'
_computing_data_reduction 'Bruker SAINT V7.60A'
_computing_molecular_graphics 'Bruker SHELXTL'
_computing_publication_material 'Bruker SHELXTL'
_computing_structure_refinement 'SHELXS-97 (Sheldrick, 2008)'
_computing_structure_solution Sir2011
_diffrn_ambient_temperature 100(2)
_diffrn_detector_area_resol_mean 512
_diffrn_detector_type '4K CCD area detector APEX II'
_diffrn_measured_fraction_theta_full 0.998
_diffrn_measured_fraction_theta_max 0.991
_diffrn_measurement_device_type 'APEX DUO Kappa 4-axis goniometer'
_diffrn_measurement_method
;
 Fullsphere data collection, phi and omega scans
;
_diffrn_measurement_specimen_support 'magnetic support with MicroMount'
_diffrn_radiation_monochromator 'Quazar MX Multilayer Optics'
_diffrn_radiation_type MoK\a
_diffrn_radiation_wavelength 0.71073
_diffrn_reflns_av_R_equivalents 0.0000
_diffrn_reflns_av_sigmaI/netI 0.0733
_diffrn_reflns_limit_h_max 20
_diffrn_reflns_limit_h_min -20
_diffrn_reflns_limit_k_max 18
_diffrn_reflns_limit_k_min 0
_diffrn_reflns_limit_l_max 9
_diffrn_reflns_limit_l_min 0
_diffrn_reflns_number 5304
_diffrn_reflns_theta_full 25.00
_diffrn_reflns_theta_max 26.47
_diffrn_reflns_theta_min 1.25
_diffrn_source 'Microfocus source E025 IuS'
_diffrn_source_current 0.6
_diffrn_source_power 50
_diffrn_source_size '0.2 mm x 0.2 mm fine focus'
_diffrn_source_type 'Bruker APEX DUO'
_exptl_absorpt_coefficient_mu 1.203
_exptl_absorpt_correction_T_max 0.9881
_exptl_absorpt_correction_T_min 0.7948
_exptl_absorpt_correction_type empirical
_exptl_absorpt_process_details
; 
 TWINABS Version 2008/0 Bruker-Nonius
 Blessing, Acta Cryst. (1995) A51 33-38
;
_exptl_crystal_colour black
_exptl_crystal_density_diffrn 1.718
_exptl_crystal_density_method 'not measured'
_exptl_crystal_description plate
_exptl_crystal_F_000 1012
_exptl_crystal_size_max 0.30
_exptl_crystal_size_mid 0.10
_exptl_crystal_size_min 0.003
_refine_diff_density_max 0.903
_refine_diff_density_min -0.904
_refine_diff_density_rms 0.121
_refine_ls_extinction_method none
_refine_ls_goodness_of_fit_ref 1.085
_refine_ls_hydrogen_treatment noref
_refine_ls_matrix_type full
_refine_ls_number_parameters 324
_refine_ls_number_reflns 5304
_refine_ls_number_restraints 60
_refine_ls_restrained_S_all 1.098
_refine_ls_R_factor_all 0.0886
_refine_ls_R_factor_gt 0.0669
_refine_ls_shift/su_max 0.001
_refine_ls_shift/su_mean 0.000
_refine_ls_structure_factor_coef Fsqd
_refine_ls_weighting_details 'calc w=1/[\s^2^(Fo^2^)+(0.0873P)^2^+7.1416P] where P=(Fo^2^+2Fc^2^)/3'
_refine_ls_weighting_scheme calc
_refine_ls_wR_factor_gt 0.1795
_refine_ls_wR_factor_ref 0.1917
_reflns_number_gt 4180
_reflns_number_total 5304
_reflns_threshold_expression >2sigma(I)
_cod_data_source_file cg501752e_si_006.cif
_cod_data_source_block mo_es4b_05
_cod_depositor_comments
;
The following automatic conversions were performed:

'_symmetry_cell_setting' value 'Monoclinic' changed to 'monoclinic'
according to
/usr/data/users/saulius/crontab/automatic-downloads/rss-feeds/ACS/lib/dictionaries/cif_core.dic
dictionary named 'cif_core.dic' version 2.4.2 from 2011-04-26.

Automatic conversion script
Id: cif_fix_values 3008 2015-01-20 13:52:24Z robertas 

 Adding full bibliography for 4512714--4512719.cif.
;
_cod_original_sg_symbol_H-M P2(1)/c
_cod_database_code 4512718

loop_
_symmetry_equiv_pos_as_xyz
'x, y, z'
'-x, y+1/2, -z+1/2'
'-x, -y, -z'
'x, -y-1/2, z-1/2'

loop_
_atom_site_label
_atom_site_type_symbol
_atom_site_fract_x
_atom_site_fract_y
_atom_site_fract_z
_atom_site_U_iso_or_equiv
_atom_site_adp_type
_atom_site_occupancy
_atom_site_symmetry_multiplicity
_atom_site_calc_flag
_atom_site_refinement_flags
_atom_site_disorder_assembly
_atom_site_disorder_group
Cu1 Cu 0.24868(5) 0.04500(4) 0.85417(10) 0.0179(2) Uani 1 1 d . . .
O1 O 0.2486(3) -0.0513(3) 1.0857(5) 0.0316(11) Uani 1 1 d D . .
H1O1 H 0.270(2) -0.046(4) 1.1840(14) 0.047 Uiso 1 1 d D . .
H1O2 H 0.253(5) -0.1067(13) 1.061(7) 0.047 Uiso 1 1 d D . .
N1 N 0.3679(4) 0.0211(4) 0.8030(7) 0.0313(14) Uani 1 1 d D . .
N2 N 0.2960(4) 0.1517(4) 0.9772(7) 0.0295(14) Uani 1 1 d . . .
H2A H 0.2722 0.2035 0.9342 0.035 Uiso 1 1 calc R . .
H2B H 0.2838 0.1478 1.0896 0.035 Uiso 1 1 calc R . .
N3 N 0.1303(4) 0.0824(4) 0.8806(6) 0.0278(13) Uani 1 1 d . . .
N4 N 0.1996(4) -0.0567(4) 0.7172(7) 0.0325(14) Uani 1 1 d . . .
H4A H 0.2189 -0.0547 0.6093 0.039 Uiso 1 1 calc R . .
H4B H 0.2151 -0.1110 0.7649 0.039 Uiso 1 1 calc R . .
C1 C 0.3994(4) -0.0436(5) 0.7191(8) 0.0304(16) Uani 1 1 d . . .
H1 H 0.3642 -0.0893 0.6737 0.036 Uiso 1 1 calc R . .
C2 C 0.4861(4) -0.0493(4) 0.6914(8) 0.0271(15) Uani 1 1 d . . .
H2 H 0.5075 -0.0995 0.6324 0.033 Uiso 1 1 calc R . .
C3 C 0.5375(5) 0.0168(5) 0.7494(8) 0.0377(19) Uani 1 1 d . . .
H3 H 0.5945 0.0148 0.7276 0.045 Uiso 1 1 calc R . .
C4 C 0.5034(4) 0.0900(5) 0.8448(8) 0.0279(15) Uani 1 1 d . . .
C5 C 0.5501(5) 0.1601(5) 0.9145(9) 0.0376(18) Uani 1 1 d . . .
H5 H 0.6076 0.1625 0.8978 0.045 Uiso 1 1 calc R . .
C6 C 0.5141(5) 0.2243(5) 1.0051(9) 0.0345(17) Uani 1 1 d . . .
H6 H 0.5472 0.2712 1.0529 0.041 Uiso 1 1 calc R . .
C7 C 0.4304(4) 0.2252(4) 1.0319(8) 0.0268(15) Uani 1 1 d . . .
H7 H 0.4071 0.2719 1.0969 0.032 Uiso 1 1 calc R . .
C8 C 0.3805(4) 0.1568(5) 0.9626(8) 0.0316(17) Uani 1 1 d . . .
C9 C 0.4183(4) 0.0874(4) 0.8686(8) 0.0215(13) Uani 1 1 d . . .
C10 C 0.1004(5) 0.1498(5) 0.9627(9) 0.0343(18) Uani 1 1 d . . .
H10 H 0.1371 0.1884 1.0243 0.041 Uiso 1 1 calc R . .
C11 C 0.0170(5) 0.1677(5) 0.9640(9) 0.0380(19) Uani 1 1 d . . .
H11 H -0.0016 0.2188 1.0243 0.046 Uiso 1 1 calc R . .
C12 C -0.0401(5) 0.1136(5) 0.8805(9) 0.0390(19) Uani 1 1 d . . .
H12 H -0.0972 0.1267 0.8820 0.047 Uiso 1 1 calc R . .
C13 C -0.0098(5) 0.0371(5) 0.7914(9) 0.0387(19) Uani 1 1 d . . .
C14 C -0.0583(5) -0.0233(6) 0.7077(10) 0.043(2) Uani 1 1 d . . .
H14 H -0.1163 -0.0157 0.7059 0.052 Uiso 1 1 calc R . .
C15 C -0.0256(5) -0.0941(6) 0.6267(10) 0.044(2) Uani 1 1 d . . .
H15 H -0.0613 -0.1342 0.5662 0.053 Uiso 1 1 calc R . .
C16 C 0.0611(4) -0.1109(5) 0.6287(8) 0.0310(17) Uani 1 1 d . . .
H16 H 0.0828 -0.1625 0.5749 0.037 Uiso 1 1 calc R . .
C17 C 0.1117(4) -0.0499(5) 0.7110(8) 0.0300(17) Uani 1 1 d . . .
C18 C 0.0774(4) 0.0255(5) 0.7967(8) 0.0253(15) Uani 1 1 d . . .
N1A N 0.2486(4) 0.1225(3) 0.4436(6) 0.0211(11) Uani 1 1 d . . .
O1A O 0.2395(3) 0.1776(3) 0.3223(5) 0.0331(12) Uani 1 1 d . . .
O2A O 0.2689(3) 0.0431(3) 0.4144(6) 0.0391(14) Uani 1 1 d . . .
O3A O 0.2366(3) 0.1498(3) 0.5887(5) 0.0272(11) Uani 1 1 d . . .
N1B N 0.2494(3) 0.7280(3) 0.8992(5) 0.0345(14) Uani 1 1 d DU . .
O1B O 0.1755(5) 0.7470(8) 0.9065(14) 0.062(3) Uani 0.50 1 d PDU A 1
O2B O 0.2985(6) 0.7908(6) 0.8791(15) 0.056(3) Uani 0.50 1 d PDU A 1
O3B O 0.2796(7) 0.6509(5) 0.9108(13) 0.032(3) Uani 0.50 1 d PDU A 1
O1B' O 0.2106(6) 0.7718(6) 1.0011(12) 0.047(3) Uani 0.50 1 d PDU A 2
O2B' O 0.2874(6) 0.7673(6) 0.7870(12) 0.045(3) Uani 0.50 1 d PDU A 2
O3B' O 0.2502(8) 0.6444(5) 0.9092(15) 0.051(4) Uani 0.50 1 d PDU A 2

loop_
_atom_site_aniso_label
_atom_site_aniso_U_11
_atom_site_aniso_U_22
_atom_site_aniso_U_33
_atom_site_aniso_U_23
_atom_site_aniso_U_13
_atom_site_aniso_U_12
Cu1 0.0227(3) 0.0122(3) 0.0188(3) -0.0004(3) 0.0017(3) 0.0005(3)
O1 0.048(3) 0.034(3) 0.012(2) 0.0021(19) -0.001(2) 0.001(3)
N1 0.046(4) 0.019(3) 0.029(3) 0.005(2) -0.004(3) 0.006(3)
N2 0.038(4) 0.023(3) 0.027(3) 0.010(2) -0.006(3) -0.001(3)
N3 0.039(4) 0.020(3) 0.024(3) 0.004(2) 0.007(2) 0.003(3)
N4 0.045(4) 0.023(3) 0.030(3) 0.006(2) -0.002(3) -0.002(3)
C1 0.036(4) 0.027(4) 0.028(4) 0.003(3) 0.006(3) 0.001(3)
C2 0.031(4) 0.023(4) 0.027(3) -0.004(3) 0.005(3) 0.011(3)
C3 0.049(5) 0.035(5) 0.030(4) 0.015(3) 0.007(3) 0.013(4)
C4 0.026(4) 0.039(4) 0.018(4) 0.013(3) -0.004(3) -0.001(3)
C5 0.035(4) 0.030(5) 0.048(5) 0.008(3) -0.006(3) 0.002(3)
C6 0.039(4) 0.026(4) 0.038(4) 0.006(3) -0.006(3) -0.001(3)
C7 0.039(4) 0.018(4) 0.024(4) -0.001(3) -0.003(3) 0.003(3)
C8 0.035(4) 0.032(5) 0.028(4) 0.018(3) 0.003(3) 0.001(3)
C9 0.026(3) 0.018(3) 0.020(3) 0.003(3) -0.006(3) -0.001(3)
C10 0.039(4) 0.026(4) 0.039(4) 0.006(3) 0.004(3) 0.000(3)
C11 0.043(5) 0.025(4) 0.047(5) 0.000(3) 0.013(4) 0.011(3)
C12 0.035(4) 0.037(5) 0.046(5) 0.002(4) 0.003(3) 0.001(4)
C13 0.045(5) 0.035(5) 0.036(5) 0.013(3) -0.002(3) -0.004(4)
C14 0.032(4) 0.042(5) 0.056(6) 0.000(4) 0.004(4) 0.002(4)
C15 0.038(5) 0.045(5) 0.048(5) 0.000(4) -0.003(4) 0.007(4)
C16 0.032(4) 0.026(4) 0.035(4) -0.006(3) -0.002(3) -0.009(3)
C17 0.033(4) 0.026(4) 0.031(4) 0.013(3) 0.004(3) 0.004(3)
C18 0.030(4) 0.023(4) 0.024(4) 0.002(3) -0.002(3) -0.007(3)
N1A 0.032(3) 0.010(3) 0.021(3) 0.003(2) 0.001(2) -0.002(3)
O1A 0.064(4) 0.016(2) 0.019(3) 0.0031(17) 0.000(2) 0.000(2)
O2A 0.074(4) 0.019(3) 0.025(3) -0.004(2) 0.011(2) 0.010(2)
O3A 0.052(3) 0.019(2) 0.011(2) -0.0024(17) 0.006(2) 0.005(2)
N1B 0.046(3) 0.023(3) 0.035(3) 0.005(2) 0.001(3) -0.002(3)
O1B 0.057(5) 0.067(5) 0.062(5) 0.008(4) 0.008(4) -0.001(4)
O2B 0.055(5) 0.049(5) 0.064(5) 0.010(4) 0.002(4) -0.014(4)
O3B 0.048(5) 0.020(4) 0.026(4) 0.007(3) 0.006(4) 0.000(4)
O1B' 0.059(5) 0.037(5) 0.046(4) -0.015(4) 0.014(4) -0.006(4)
O2B' 0.050(5) 0.037(5) 0.048(5) -0.002(4) 0.011(4) 0.004(4)
O3B' 0.069(6) 0.041(6) 0.044(6) 0.001(4) 0.011(4) -0.003(4)

loop_
_atom_type_symbol
_atom_type_description
_atom_type_scat_dispersion_real
_atom_type_scat_dispersion_imag
_atom_type_scat_source
C C 0.0033 0.0016 'International Tables Vol C Tables 4.2.6.8 and 6.1.1.4'
H H 0.0000 0.0000 'International Tables Vol C Tables 4.2.6.8 and 6.1.1.4'
N N 0.0061 0.0033 'International Tables Vol C Tables 4.2.6.8 and 6.1.1.4'
O O 0.0106 0.0060 'International Tables Vol C Tables 4.2.6.8 and 6.1.1.4'
Cu Cu 0.3201 1.2651 'International Tables Vol C Tables 4.2.6.8 and 6.1.1.4'

loop_
_geom_angle_atom_site_label_1
_geom_angle_atom_site_label_2
_geom_angle_atom_site_label_3
_geom_angle
N2 Cu1 N4 176.1(2)
N2 Cu1 N3 94.9(2)
N4 Cu1 N3 84.2(2)
N2 Cu1 N1 83.0(2)
N4 Cu1 N1 97.3(2)
N3 Cu1 N1 172.0(2)
N2 Cu1 O1 96.4(2)
N4 Cu1 O1 87.4(2)
N3 Cu1 O1 93.5(2)
N1 Cu1 O1 94.4(2)
C1 N1 C9 119.2(6)
C1 N1 Cu1 129.4(5)
C9 N1 Cu1 111.4(4)
C8 N2 Cu1 111.8(5)
C10 N3 C18 118.7(6)
C10 N3 Cu1 129.7(5)
C18 N3 Cu1 111.7(4)
C17 N4 Cu1 110.1(4)
N1 C1 C2 122.2(7)
C3 C2 C1 120.2(6)
C2 C3 C4 118.4(7)
C5 C4 C9 119.7(7)
C5 C4 C3 123.7(7)
C9 C4 C3 116.5(6)
C6 C5 C4 120.0(7)
C5 C6 C7 122.6(7)
C6 C7 C8 119.6(6)
N2 C8 C7 124.9(7)
N2 C8 C9 116.9(6)
C7 C8 C9 118.2(6)
N1 C9 C4 123.4(6)
N1 C9 C8 116.9(6)
C4 C9 C8 119.8(6)
N3 C10 C11 122.4(7)
C12 C11 C10 122.1(7)
C11 C12 C13 117.3(7)
C14 C13 C18 119.9(7)
C14 C13 C12 124.1(8)
C18 C13 C12 116.0(7)
C15 C14 C13 120.9(8)
C14 C15 C16 122.3(8)
C17 C16 C15 117.8(7)
C16 C17 C18 120.1(7)
C16 C17 N4 123.6(6)
C18 C17 N4 116.3(6)
N3 C18 C13 123.5(6)
N3 C18 C17 117.7(6)
C13 C18 C17 118.8(6)
O3A N1A O2A 122.0(5)
O3A N1A O1A 118.4(5)
O2A N1A O1A 119.6(5)
O1B' N1B O2B 92.0(7)
O1B' N1B O1B 47.7(6)
O2B N1B O1B 117.7(7)
O1B' N1B O3B' 119.4(7)
O2B N1B O3B' 138.8(8)
O1B N1B O3B' 103.4(8)
O1B' N1B O2B' 120.1(7)
O2B N1B O2B' 38.7(6)
O1B N1B O2B' 115.6(7)
O3B' N1B O2B' 120.5(7)
O1B' N1B O3B 130.3(7)
O2B N1B O3B 116.4(7)
O1B N1B O3B 125.9(8)
O3B' N1B O3B 22.6(8)
O2B' N1B O3B 106.1(7)

loop_
_geom_bond_atom_site_label_1
_geom_bond_atom_site_label_2
_geom_bond_distance
Cu1 N2 1.998(6)
Cu1 N4 2.007(6)
Cu1 N3 2.023(6)
Cu1 N1 2.027(6)
Cu1 O1 2.323(4)
N1 C1 1.284(9)
N1 C9 1.371(8)
N2 C8 1.386(9)
N3 C10 1.295(9)
N3 C18 1.362(8)
N4 C17 1.434(9)
C1 C2 1.437(9)
C2 C3 1.358(10)
C3 C4 1.444(10)
C4 C5 1.390(10)
C4 C9 1.404(9)
C5 C6 1.338(10)
C6 C7 1.385(9)
C7 C8 1.400(10)
C8 C9 1.422(10)
C10 C11 1.384(10)
C11 C12 1.379(11)
C12 C13 1.432(11)
C13 C14 1.353(11)
C13 C18 1.429(10)
C14 C15 1.348(11)
C15 C16 1.432(10)
C16 C17 1.373(10)
C17 C18 1.430(10)
N1A O3A 1.239(6)
N1A O2A 1.246(6)
N1A O1A 1.265(6)
N1B O1B' 1.227(7)
N1B O2B 1.241(7)
N1B O1B 1.240(7)
N1B O3B' 1.242(7)
N1B O2B' 1.244(7)
N1B O3B 1.246(7)

loop_
_geom_torsion_atom_site_label_1
_geom_torsion_atom_site_label_2
_geom_torsion_atom_site_label_3
_geom_torsion_atom_site_label_4
_geom_torsion
N2 Cu1 N1 C1 179.4(6)
N4 Cu1 N1 C1 -4.5(6)
N3 Cu1 N1 C1 -104.9(17)
O1 Cu1 N1 C1 83.4(6)
N2 Cu1 N1 C9 -2.1(4)
N4 Cu1 N1 C9 174.1(4)
N3 Cu1 N1 C9 73.7(18)
O1 Cu1 N1 C9 -98.0(4)
N4 Cu1 N2 C8 -94(4)
N3 Cu1 N2 C8 -170.7(4)
N1 Cu1 N2 C8 1.6(4)
O1 Cu1 N2 C8 95.2(4)
N2 Cu1 N3 C10 -4.6(6)
N4 Cu1 N3 C10 179.1(6)
N1 Cu1 N3 C10 -79.6(18)
O1 Cu1 N3 C10 92.1(6)
N2 Cu1 N3 C18 175.4(4)
N4 Cu1 N3 C18 -0.8(4)
N1 Cu1 N3 C18 100.4(17)
O1 Cu1 N3 C18 -87.9(4)
N2 Cu1 N4 C17 -77(4)
N3 Cu1 N4 C17 -0.2(4)
N1 Cu1 N4 C17 -172.3(4)
O1 Cu1 N4 C17 93.6(4)
C9 N1 C1 C2 0.1(10)
Cu1 N1 C1 C2 178.6(5)
N1 C1 C2 C3 -2.4(10)
C1 C2 C3 C4 2.6(10)
C2 C3 C4 C5 178.2(6)
C2 C3 C4 C9 -0.7(9)
C9 C4 C5 C6 0.6(10)
C3 C4 C5 C6 -178.3(6)
C4 C5 C6 C7 -0.9(11)
C5 C6 C7 C8 0.0(10)
Cu1 N2 C8 C7 178.5(5)
Cu1 N2 C8 C9 -0.9(7)
C6 C7 C8 N2 -178.3(6)
C6 C7 C8 C9 1.0(9)
C1 N1 C9 C4 1.9(10)
Cu1 N1 C9 C4 -176.8(5)
C1 N1 C9 C8 -179.1(6)
Cu1 N1 C9 C8 2.2(7)
C5 C4 C9 N1 179.4(6)
C3 C4 C9 N1 -1.6(9)
C5 C4 C9 C8 0.5(9)
C3 C4 C9 C8 179.4(6)
N2 C8 C9 N1 -0.9(9)
C7 C8 C9 N1 179.7(6)
N2 C8 C9 C4 178.1(5)
C7 C8 C9 C4 -1.3(9)
C18 N3 C10 C11 -2.0(10)
Cu1 N3 C10 C11 178.0(5)
N3 C10 C11 C12 1.4(12)
C10 C11 C12 C13 0.2(11)
C11 C12 C13 C14 178.1(7)
C11 C12 C13 C18 -0.8(10)
C18 C13 C14 C15 -0.9(12)
C12 C13 C14 C15 -179.8(7)
C13 C14 C15 C16 1.9(13)
C14 C15 C16 C17 -2.7(11)
C15 C16 C17 C18 2.4(10)
C15 C16 C17 N4 -177.6(6)
Cu1 N4 C17 C16 -178.9(5)
Cu1 N4 C17 C18 1.1(7)
C10 N3 C18 C13 1.3(10)
Cu1 N3 C18 C13 -178.7(5)
C10 N3 C18 C17 -178.3(6)
Cu1 N3 C18 C17 1.7(7)
C14 C13 C18 N3 -178.8(7)
C12 C13 C18 N3 0.2(10)
C14 C13 C18 C17 0.7(10)
C12 C13 C18 C17 179.7(6)
C16 C17 C18 N3 178.0(6)
N4 C17 C18 N3 -2.0(8)
C16 C17 C18 C13 -1.5(9)
N4 C17 C18 C13 178.5(5)
